data_4106433
loop_
_publ_author_name
'Edwin C. Constable'
'Guoqi Zhang'
'Daniel H\"aussinger'
'Catherine E. Housecroft'
'Jennifer A. Zampese'

_publ_section_title
;
 Metallohosts with a Heart of Carbon
;
_journal_name_full 'Journal of the American Chemical Society'
_journal_page_first 10776
_journal_page_last 10779
_journal_paper_doi 10.1021/ja204888w
_journal_volume 133
_journal_year 2011
_chemical_formula_moiety '2(C33 H39 N3 Ni3 O6 S3), C H2 Cl2'
_chemical_formula_sum 'C67 H80 Cl2 N6 Ni6 O12 S6'
_chemical_formula_weight 1776.83
_chemical_name_systematic
; 
 ? 
;
_space_group_IT_number 14
_symmetry_cell_setting monoclinic
_symmetry_space_group_name_Hall '-P 2ybc'
_symmetry_space_group_name_H-M 'P 1 21/c 1'
_atom_sites_solution_hydrogens geom
_atom_sites_solution_primary direct
_atom_sites_solution_secondary difmap
_audit_creation_method SHELXL-97
_cell_angle_alpha 90.00
_cell_angle_beta 90.326(3)
_cell_angle_gamma 90.00
_cell_formula_units_Z 4
_cell_length_a 17.1563(10)
_cell_length_b 16.5850(8)
_cell_length_c 24.7229(14)
_cell_measurement_reflns_used 9953
_cell_measurement_temperature 123(2)
_cell_measurement_theta_max 33.87
_cell_measurement_theta_min 3.15
_cell_volume 7034.5(7)
_computing_cell_refinement 'Bruker SAINT'
_computing_data_collection 'Bruker APEX2'
_computing_data_reduction 'Bruker SAINT'
_computing_molecular_graphics 'Bruker SHELXTL'
_computing_publication_material 'Bruker SHELXTL'
_computing_structure_refinement 'SHELXL-97 (Sheldrick, 1997)'
_computing_structure_solution 'SHELXS-97 (Sheldrick, 1990)'
_diffrn_ambient_temperature 123(2)
_diffrn_measured_fraction_theta_full 0.999
_diffrn_measured_fraction_theta_max 0.999
_diffrn_measurement_device_type 'Bruker APEX-II CCD'
_diffrn_measurement_method '\f and \w scans'
_diffrn_radiation_monochromator graphite
_diffrn_radiation_source 'fine-focus sealed tube'
_diffrn_radiation_type MoK\a
_diffrn_radiation_wavelength 0.71073
_diffrn_reflns_av_R_equivalents 0.0425
_diffrn_reflns_av_sigmaI/netI 0.0352
_diffrn_reflns_limit_h_max 21
_diffrn_reflns_limit_h_min -22
_diffrn_reflns_limit_k_max 21
_diffrn_reflns_limit_k_min -21
_diffrn_reflns_limit_l_max 32
_diffrn_reflns_limit_l_min -31
_diffrn_reflns_number 87397
_diffrn_reflns_theta_full 27.50
_diffrn_reflns_theta_max 27.50
_diffrn_reflns_theta_min 1.65
_diffrn_standards_number 0
_exptl_absorpt_coefficient_mu 1.893
_exptl_absorpt_correction_T_max 0.9113
_exptl_absorpt_correction_T_min 0.7515
_exptl_absorpt_correction_type multi-scan
_exptl_absorpt_process_details '(Blessing 1951)'
_exptl_crystal_colour brown
_exptl_crystal_density_diffrn 1.678
_exptl_crystal_description prism
_exptl_crystal_F_000 3672
_exptl_crystal_size_max 0.16
_exptl_crystal_size_mid 0.14
_exptl_crystal_size_min 0.05
_refine_diff_density_max 1.383
_refine_diff_density_min -1.269
_refine_diff_density_rms 0.338
_refine_ls_extinction_method none
_refine_ls_goodness_of_fit_ref 1.142
_refine_ls_hydrogen_treatment constr
_refine_ls_matrix_type full
_refine_ls_number_parameters 908
_refine_ls_number_reflns 16154
_refine_ls_number_restraints 0
_refine_ls_restrained_S_all 1.142
_refine_ls_R_factor_all 0.0650
_refine_ls_R_factor_gt 0.0352
_refine_ls_shift/su_max 0.001
_refine_ls_shift/su_mean 0.000
_refine_ls_structure_factor_coef Fsqd
_refine_ls_weighting_details 'calc w=1/[\s^2^(Fo^2^)+(0.0876P)^2^+2.8048P] where P=(Fo^2^+2Fc^2^)/3'
_refine_ls_weighting_scheme calc
_refine_ls_wR_factor_gt 0.1043
_refine_ls_wR_factor_ref 0.1474
_reflns_number_gt 12111
_reflns_number_total 16154
_reflns_threshold_expression >2sigma(I)
_cod_data_source_file ja204888w_si_001_1.cif
_cod_data_source_block gq172
_cod_original_sg_symbol_Hall -P2ybc
_cod_database_code 4106433

loop_
_symmetry_equiv_pos_as_xyz
'x, y, z'
'-x, y+1/2, -z+1/2'
'-x, -y, -z'
'x, -y-1/2, z-1/2'

loop_
_atom_site_label
_atom_site_type_symbol
_atom_site_fract_x
_atom_site_fract_y
_atom_site_fract_z
_atom_site_U_iso_or_equiv
_atom_site_adp_type
_atom_site_occupancy
_atom_site_symmetry_multiplicity
_atom_site_calc_flag
_atom_site_refinement_flags
_atom_site_disorder_assembly
_atom_site_disorder_group
Ni1A Ni 0.14035(3) 0.66973(3) 0.200655(17) 0.01207(11) Uani 1 1 d . . .
Ni2A Ni 0.28166(3) 0.58838(3) 0.108506(18) 0.01224(11) Uani 1 1 d . . .
Ni3A Ni 0.34629(3) 0.69424(3) 0.222316(18) 0.01285(11) Uani 1 1 d . . .
S1A S 0.23284(5) 0.75841(5) 0.21465(4) 0.01408(18) Uani 1 1 d . . .
S2A S 0.17712(5) 0.66385(5) 0.11452(3) 0.01440(18) Uani 1 1 d . . .
S3A S 0.35054(5) 0.69507(5) 0.13370(3) 0.01428(18) Uani 1 1 d . . .
N1A N 0.11463(18) 0.67399(17) 0.27448(12) 0.0144(6) Uani 1 1 d . . .
N2A N 0.21771(18) 0.49853(18) 0.09268(12) 0.0161(6) Uani 1 1 d . . .
N3A N 0.44163(18) 0.63772(18) 0.22363(12) 0.0161(6) Uani 1 1 d . . .
O1A O 0.05439(14) 0.60842(15) 0.18277(10) 0.0153(5) Uani 1 1 d . . .
O2A O -0.06299(15) 0.54129(16) 0.13358(10) 0.0185(5) Uani 1 1 d . . .
O3A O 0.37274(14) 0.53566(15) 0.09007(10) 0.0158(5) Uani 1 1 d . . .
O4A O 0.51478(15) 0.49367(15) 0.06822(10) 0.0176(5) Uani 1 1 d . . .
O5A O 0.34241(15) 0.70498(15) 0.29712(10) 0.0165(5) Uani 1 1 d . . .
O6A O 0.31599(15) 0.74711(16) 0.39802(10) 0.0198(6) Uani 1 1 d . . .
C1A C 0.2031(2) 0.7884(2) 0.28217(14) 0.0166(7) Uani 1 1 d . . .
H1AA H 0.2486 0.8091 0.3026 0.020 Uiso 1 1 calc R . .
H1AB H 0.1638 0.8320 0.2798 0.020 Uiso 1 1 calc R . .
C2A C 0.1691(2) 0.7170(2) 0.31085(14) 0.0163(7) Uani 1 1 d . . .
H2AA H 0.2115 0.6801 0.3223 0.020 Uiso 1 1 calc R . .
H2AB H 0.1412 0.7352 0.3436 0.020 Uiso 1 1 calc R . .
C3A C 0.0574(2) 0.6366(2) 0.29716(14) 0.0171(7) Uani 1 1 d . . .
H3AA H 0.0539 0.6407 0.3354 0.021 Uiso 1 1 calc R . .
C4A C -0.0011(2) 0.5898(2) 0.27038(15) 0.0167(7) Uani 1 1 d . . .
C5A C -0.0010(2) 0.5810(2) 0.21375(14) 0.0142(7) Uani 1 1 d . . .
C6A C -0.0657(2) 0.5421(2) 0.18887(14) 0.0150(7) Uani 1 1 d . . .
C7A C -0.1242(2) 0.5081(2) 0.21971(15) 0.0188(8) Uani 1 1 d . . .
H7AA H -0.1662 0.4806 0.2025 0.023 Uiso 1 1 calc R . .
C8A C -0.1216(2) 0.5142(2) 0.27647(16) 0.0228(8) Uani 1 1 d . . .
H8AA H -0.1612 0.4899 0.2977 0.027 Uiso 1 1 calc R . .
C9A C -0.0620(2) 0.5550(2) 0.30105(16) 0.0209(8) Uani 1 1 d . . .
H9AA H -0.0614 0.5602 0.3393 0.025 Uiso 1 1 calc R . .
C10A C -0.1340(2) 0.5236(2) 0.10532(15) 0.0205(8) Uani 1 1 d . . .
H10A H -0.1770 0.5573 0.1193 0.025 Uiso 1 1 calc R . .
H10B H -0.1481 0.4662 0.1100 0.025 Uiso 1 1 calc R . .
C11A C -0.1202(3) 0.5417(3) 0.04692(16) 0.0333(11) Uani 1 1 d . . .
H11A H -0.1080 0.5991 0.0427 0.050 Uiso 1 1 calc R . .
H11B H -0.1671 0.5287 0.0259 0.050 Uiso 1 1 calc R . .
H11C H -0.0764 0.5093 0.0339 0.050 Uiso 1 1 calc R . .
C12A C 0.1114(2) 0.5932(2) 0.08085(15) 0.0184(8) Uani 1 1 d . . .
H12A H 0.0567 0.6053 0.0906 0.022 Uiso 1 1 calc R . .
H12B H 0.1165 0.5981 0.0411 0.022 Uiso 1 1 calc R . .
C13A C 0.1323(2) 0.5088(2) 0.09858(15) 0.0192(8) Uani 1 1 d . . .
H13A H 0.1171 0.5005 0.1367 0.023 Uiso 1 1 calc R . .
H13B H 0.1043 0.4689 0.0759 0.023 Uiso 1 1 calc R . .
C14A C 0.2423(2) 0.4274(2) 0.07913(14) 0.0171(7) Uani 1 1 d . . .
H14A H 0.2039 0.3866 0.0748 0.021 Uiso 1 1 calc R . .
C15A C 0.3213(2) 0.4045(2) 0.07014(14) 0.0153(7) Uani 1 1 d . . .
C16A C 0.3821(2) 0.4607(2) 0.07522(14) 0.0145(7) Uani 1 1 d . . .
C17A C 0.4594(2) 0.4353(2) 0.06165(14) 0.0148(7) Uani 1 1 d . . .
C18A C 0.4727(2) 0.3583(2) 0.04356(15) 0.0197(8) Uani 1 1 d . . .
H18A H 0.5240 0.3424 0.0341 0.024 Uiso 1 1 calc R . .
C19A C 0.4111(2) 0.3026(2) 0.03895(16) 0.0219(8) Uani 1 1 d . . .
H19A H 0.4211 0.2494 0.0265 0.026 Uiso 1 1 calc R . .
C20A C 0.3371(2) 0.3247(2) 0.05229(15) 0.0205(8) Uani 1 1 d . . .
H20A H 0.2959 0.2866 0.0497 0.025 Uiso 1 1 calc R . .
C21A C 0.5938(2) 0.4731(2) 0.05579(15) 0.0177(8) Uani 1 1 d . . .
H21A H 0.5989 0.4605 0.0168 0.021 Uiso 1 1 calc R . .
H21B H 0.6105 0.4255 0.0770 0.021 Uiso 1 1 calc R . .
C22A C 0.6428(2) 0.5450(2) 0.07023(17) 0.0233(8) Uani 1 1 d . . .
H22A H 0.6230 0.5926 0.0511 0.035 Uiso 1 1 calc R . .
H22B H 0.6969 0.5351 0.0597 0.035 Uiso 1 1 calc R . .
H22C H 0.6405 0.5543 0.1093 0.035 Uiso 1 1 calc R . .
C23A C 0.4543(2) 0.6712(2) 0.12800(15) 0.0188(8) Uani 1 1 d . . .
H23A H 0.4648 0.6473 0.0921 0.023 Uiso 1 1 calc R . .
H23B H 0.4855 0.7212 0.1315 0.023 Uiso 1 1 calc R . .
C24A C 0.4774(2) 0.6128(2) 0.17163(15) 0.0205(8) Uani 1 1 d . . .
H24A H 0.4597 0.5579 0.1619 0.025 Uiso 1 1 calc R . .
H24B H 0.5349 0.6118 0.1755 0.025 Uiso 1 1 calc R . .
C25A C 0.4763(2) 0.6109(2) 0.26671(15) 0.0179(8) Uani 1 1 d . . .
H25A H 0.5205 0.5774 0.2614 0.021 Uiso 1 1 calc R . .
C26A C 0.4545(2) 0.6268(2) 0.32143(15) 0.0165(7) Uani 1 1 d . . .
C27A C 0.3902(2) 0.6764(2) 0.33318(14) 0.0148(7) Uani 1 1 d . . .
C28A C 0.3783(2) 0.6968(2) 0.38895(15) 0.0158(7) Uani 1 1 d . . .
C29A C 0.4259(2) 0.6658(2) 0.42861(15) 0.0184(8) Uani 1 1 d . . .
H29A H 0.4166 0.6796 0.4653 0.022 Uiso 1 1 calc R . .
C30A C 0.4880(2) 0.6142(2) 0.41603(16) 0.0207(8) Uani 1 1 d . . .
H30A H 0.5200 0.5928 0.4440 0.025 Uiso 1 1 calc R . .
C31A C 0.5020(2) 0.5950(2) 0.36330(16) 0.0206(8) Uani 1 1 d . . .
H31A H 0.5440 0.5601 0.3546 0.025 Uiso 1 1 calc R . .
C32A C 0.3026(2) 0.7713(2) 0.45271(15) 0.0201(8) Uani 1 1 d . . .
H32A H 0.3496 0.7979 0.4678 0.024 Uiso 1 1 calc R . .
H32B H 0.2904 0.7238 0.4753 0.024 Uiso 1 1 calc R . .
C33A C 0.2352(3) 0.8288(3) 0.45211(18) 0.0287(9) Uani 1 1 d . . .
H33A H 0.2474 0.8747 0.4287 0.043 Uiso 1 1 calc R . .
H33B H 0.2255 0.8481 0.4889 0.043 Uiso 1 1 calc R . .
H33C H 0.1886 0.8012 0.4383 0.043 Uiso 1 1 calc R . .
Ni1B Ni 0.21791(3) 0.34266(3) 0.379916(18) 0.01325(11) Uani 1 1 d . . .
Ni2B Ni 0.15323(3) 0.23816(3) 0.265255(19) 0.01558(11) Uani 1 1 d . . .
Ni3B Ni 0.36058(3) 0.26134(3) 0.287833(18) 0.01316(11) Uani 1 1 d . . .
S1B S 0.32319(5) 0.26812(5) 0.37380(4) 0.01565(19) Uani 1 1 d . . .
S2B S 0.14830(6) 0.23722(5) 0.35376(4) 0.01747(19) Uani 1 1 d . . .
S3B S 0.26669(5) 0.17378(5) 0.27371(4) 0.01614(19) Uani 1 1 d . . .
N1B N 0.28065(17) 0.43358(18) 0.39399(12) 0.0146(6) Uani 1 1 d . . .
N2B N 0.05896(19) 0.29676(19) 0.26312(14) 0.0208(7) Uani 1 1 d . . .
N3B N 0.38448(18) 0.25847(18) 0.21386(12) 0.0158(6) Uani 1 1 d . . .
O1B O 0.12708(15) 0.39335(15) 0.40080(10) 0.0179(5) Uani 1 1 d . . .
O2B O -0.01629(15) 0.43464(15) 0.42015(10) 0.0188(6) Uani 1 1 d . . .
O3B O 0.15640(15) 0.22624(16) 0.19049(11) 0.0211(6) Uani 1 1 d . . .
O4B O 0.18328(16) 0.18215(17) 0.09083(11) 0.0233(6) Uani 1 1 d . . .
O5B O 0.44877(15) 0.31975(15) 0.30571(10) 0.0159(5) Uani 1 1 d . . .
O6B O 0.56564(15) 0.39192(16) 0.35310(10) 0.0183(5) Uani 1 1 d . . .
C1B C 0.3870(2) 0.3404(2) 0.40707(15) 0.0190(8) Uani 1 1 d . . .
H1BA H 0.3808 0.3367 0.4468 0.023 Uiso 1 1 calc R . .
H1BB H 0.4420 0.3285 0.3982 0.023 Uiso 1 1 calc R . .
C2B C 0.3662(2) 0.4239(2) 0.38804(15) 0.0174(7) Uani 1 1 d . . .
H2BA H 0.3940 0.4648 0.4101 0.021 Uiso 1 1 calc R . .
H2BB H 0.3812 0.4310 0.3497 0.021 Uiso 1 1 calc R . .
C3B C 0.2554(2) 0.5048(2) 0.40725(14) 0.0157(7) Uani 1 1 d . . .
H3BA H 0.2932 0.5464 0.4108 0.019 Uiso 1 1 calc R . .
C4B C 0.1761(2) 0.5262(2) 0.41695(14) 0.0150(7) Uani 1 1 d . . .
C5B C 0.1164(2) 0.4687(2) 0.41368(14) 0.0143(7) Uani 1 1 d . . .
C6B C 0.0381(2) 0.4940(2) 0.42547(14) 0.0152(7) Uani 1 1 d . . .
C7B C 0.0234(2) 0.5724(2) 0.44011(14) 0.0172(7) Uani 1 1 d . . .
H7BA H -0.0285 0.5886 0.4480 0.021 Uiso 1 1 calc R . .
C8B C 0.0845(2) 0.6293(2) 0.44355(15) 0.0196(8) Uani 1 1 d . . .
H8BA H 0.0736 0.6833 0.4540 0.024 Uiso 1 1 calc R . .
C9B C 0.1591(2) 0.6070(2) 0.43195(15) 0.0187(8) Uani 1 1 d . . .
H9BA H 0.1999 0.6456 0.4339 0.022 Uiso 1 1 calc R . .
C10B C -0.0963(2) 0.4544(2) 0.43014(15) 0.0182(8) Uani 1 1 d . . .
H10C H -0.1132 0.4994 0.4065 0.022 Uiso 1 1 calc R . .
H10D H -0.1033 0.4707 0.4683 0.022 Uiso 1 1 calc R . .
C11B C -0.1433(2) 0.3799(3) 0.41799(17) 0.0261(9) Uani 1 1 d . . .
H11D H -0.1393 0.3670 0.3794 0.039 Uiso 1 1 calc R . .
H11E H -0.1980 0.3895 0.4272 0.039 Uiso 1 1 calc R . .
H11F H -0.1231 0.3347 0.4394 0.039 Uiso 1 1 calc R . .
C12B C 0.0455(2) 0.2645(2) 0.35931(17) 0.0230(9) Uani 1 1 d . . .
H12C H 0.0128 0.2155 0.3564 0.028 Uiso 1 1 calc R . .
H12D H 0.0358 0.2896 0.3950 0.028 Uiso 1 1 calc R . .
C13B C 0.0242(2) 0.3227(3) 0.31507(17) 0.0259(9) Uani 1 1 d . . .
H13C H -0.0332 0.3253 0.3113 0.031 Uiso 1 1 calc R . .
H13D H 0.0433 0.3772 0.3245 0.031 Uiso 1 1 calc R . .
C14B C 0.0251(2) 0.3230(2) 0.21993(17) 0.0215(8) Uani 1 1 d . . .
H14B H -0.0186 0.3573 0.2250 0.026 Uiso 1 1 calc R . .
C15B C 0.0462(2) 0.3061(2) 0.16522(17) 0.0221(8) Uani 1 1 d . . .
C16B C 0.1097(2) 0.2552(2) 0.15402(16) 0.0182(8) Uani 1 1 d . . .
C17B C 0.1232(2) 0.2345(2) 0.09849(16) 0.0202(8) Uani 1 1 d . . .
C18B C 0.0778(2) 0.2668(2) 0.05773(17) 0.0230(8) Uani 1 1 d . . .
H18B H 0.0879 0.2530 0.0211 0.028 Uiso 1 1 calc R . .
C19B C 0.0164(3) 0.3201(2) 0.07004(18) 0.0273(9) Uani 1 1 d . . .
H19B H -0.0138 0.3432 0.0417 0.033 Uiso 1 1 calc R . .
C20B C 0.0004(2) 0.3385(2) 0.12266(18) 0.0256(9) Uani 1 1 d . . .
H20B H -0.0419 0.3734 0.1308 0.031 Uiso 1 1 calc R . .
C21B C 0.1979(2) 0.1536(2) 0.03736(16) 0.0233(9) Uani 1 1 d . . .
H21C H 0.2110 0.1991 0.0131 0.028 Uiso 1 1 calc R . .
H21D H 0.1514 0.1256 0.0227 0.028 Uiso 1 1 calc R . .
C22B C 0.2654(3) 0.0963(3) 0.04175(17) 0.0287(9) Uani 1 1 d . . .
H22D H 0.3114 0.1253 0.0551 0.043 Uiso 1 1 calc R . .
H22E H 0.2765 0.0734 0.0061 0.043 Uiso 1 1 calc R . .
H22F H 0.2524 0.0528 0.0670 0.043 Uiso 1 1 calc R . .
C23B C 0.2966(2) 0.1436(2) 0.20617(15) 0.0195(8) Uani 1 1 d . . .
H23C H 0.3365 0.1006 0.2086 0.023 Uiso 1 1 calc R . .
H23D H 0.2512 0.1221 0.1858 0.023 Uiso 1 1 calc R . .
C24B C 0.3294(2) 0.2158(2) 0.17725(15) 0.0190(8) Uani 1 1 d . . .
H24C H 0.3569 0.1982 0.1442 0.023 Uiso 1 1 calc R . .
H24D H 0.2866 0.2526 0.1664 0.023 Uiso 1 1 calc R . .
C25B C 0.4421(2) 0.2959(2) 0.19080(14) 0.0168(7) Uani 1 1 d . . .
H25B H 0.4448 0.2926 0.1525 0.020 Uiso 1 1 calc R . .
C26B C 0.5015(2) 0.3412(2) 0.21715(14) 0.0162(7) Uani 1 1 d . . .
C27B C 0.5022(2) 0.3486(2) 0.27416(15) 0.0148(7) Uani 1 1 d . . .
C28B C 0.5668(2) 0.3899(2) 0.29772(14) 0.0158(7) Uani 1 1 d . . .
C29B C 0.6243(2) 0.4237(2) 0.26609(15) 0.0174(7) Uani 1 1 d . . .
H29B H 0.6668 0.4510 0.2828 0.021 Uiso 1 1 calc R . .
C30B C 0.6205(2) 0.4182(2) 0.20954(15) 0.0200(8) Uani 1 1 d . . .
H30B H 0.6595 0.4430 0.1880 0.024 Uiso 1 1 calc R . .
C31B C 0.5608(2) 0.3772(2) 0.18557(15) 0.0197(8) Uani 1 1 d . . .
H31B H 0.5588 0.3728 0.1473 0.024 Uiso 1 1 calc R . .
C32B C 0.6358(2) 0.4147(2) 0.38009(15) 0.0204(8) Uani 1 1 d . . .
H32C H 0.6477 0.4722 0.3732 0.024 Uiso 1 1 calc R . .
H32D H 0.6800 0.3816 0.3672 0.024 Uiso 1 1 calc R . .
C33B C 0.6222(3) 0.4006(3) 0.43931(16) 0.0268(9) Uani 1 1 d . . .
H33D H 0.5794 0.4349 0.4516 0.040 Uiso 1 1 calc R . .
H33E H 0.6697 0.4137 0.4597 0.040 Uiso 1 1 calc R . .
H33F H 0.6087 0.3439 0.4452 0.040 Uiso 1 1 calc R . .
C100 C 0.2431(4) 0.4211(4) 0.2360(3) 0.025(2) Uani 0.552(10) 1 d P A 1
H10E H 0.2271 0.4021 0.1996 0.030 Uiso 0.552(10) 1 calc PR A 1
H10F H 0.2511 0.3725 0.2585 0.030 Uiso 0.552(10) 1 calc PR A 1
Cl1 Cl 0.33256(8) 0.46731(10) 0.22917(6) 0.0585(4) Uani 1 1 d . . .
Cl2 Cl 0.16880(8) 0.47048(10) 0.26149(7) 0.0579(4) Uani 1 1 d . . .
C10' C 0.2576(6) 0.5126(7) 0.2532(5) 0.039(3) Uani 0.448(10) 1 d P A 2
H10G H 0.2493 0.5606 0.2301 0.047 Uiso 0.448(10) 1 calc PR A 2
H10H H 0.2734 0.5330 0.2892 0.047 Uiso 0.448(10) 1 calc PR A 2

loop_
_atom_site_aniso_label
_atom_site_aniso_U_11
_atom_site_aniso_U_22
_atom_site_aniso_U_33
_atom_site_aniso_U_23
_atom_site_aniso_U_13
_atom_site_aniso_U_12
Ni1A 0.0108(2) 0.0139(2) 0.0114(2) -0.00031(16) -0.00161(17) -0.00018(17)
Ni2A 0.0111(2) 0.0130(2) 0.0126(2) -0.00109(16) -0.00026(17) -0.00282(17)
Ni3A 0.0111(2) 0.0140(2) 0.0133(2) -0.00190(17) -0.00041(17) 0.00002(17)
S1A 0.0139(4) 0.0132(4) 0.0151(4) -0.0004(3) -0.0014(3) 0.0001(3)
S2A 0.0134(4) 0.0170(4) 0.0128(4) 0.0006(3) -0.0015(3) -0.0009(3)
S3A 0.0148(4) 0.0129(4) 0.0151(4) -0.0008(3) 0.0010(3) -0.0037(3)
N1A 0.0136(15) 0.0156(14) 0.0141(14) -0.0020(11) 0.0000(12) 0.0015(12)
N2A 0.0134(15) 0.0198(15) 0.0152(15) -0.0018(12) -0.0008(12) -0.0047(12)
N3A 0.0142(16) 0.0158(15) 0.0184(16) -0.0059(12) 0.0020(12) -0.0012(12)
O1A 0.0128(13) 0.0203(13) 0.0127(12) -0.0009(10) -0.0014(10) -0.0023(10)
O2A 0.0128(13) 0.0263(14) 0.0165(13) -0.0025(11) -0.0029(10) -0.0038(11)
O3A 0.0128(13) 0.0151(12) 0.0195(13) -0.0046(10) 0.0020(10) -0.0022(10)
O4A 0.0129(13) 0.0177(13) 0.0223(13) -0.0044(10) 0.0013(10) 0.0000(10)
O5A 0.0131(13) 0.0216(13) 0.0146(12) -0.0034(10) -0.0035(10) 0.0044(11)
O6A 0.0167(14) 0.0272(14) 0.0155(13) -0.0022(10) 0.0007(10) 0.0056(11)
C1A 0.0135(18) 0.0177(17) 0.0185(18) -0.0076(14) -0.0011(14) 0.0015(14)
C2A 0.0142(18) 0.0218(18) 0.0129(17) -0.0038(14) -0.0018(14) -0.0014(15)
C3A 0.0161(19) 0.0225(19) 0.0127(17) 0.0007(14) 0.0002(14) 0.0017(15)
C4A 0.0146(18) 0.0182(18) 0.0172(18) 0.0036(14) -0.0010(14) 0.0035(15)
C5A 0.0105(17) 0.0141(16) 0.0180(17) 0.0022(13) -0.0003(13) 0.0040(14)
C6A 0.0151(18) 0.0139(16) 0.0161(17) -0.0001(13) -0.0021(14) 0.0036(14)
C7A 0.0146(19) 0.0165(17) 0.025(2) 0.0007(15) -0.0035(15) -0.0005(15)
C8A 0.019(2) 0.023(2) 0.026(2) 0.0071(16) 0.0015(16) -0.0035(16)
C9A 0.019(2) 0.0244(19) 0.0188(19) 0.0064(15) 0.0006(15) -0.0005(16)
C10A 0.0155(19) 0.0213(19) 0.025(2) -0.0047(15) -0.0066(15) -0.0023(15)
C11A 0.028(2) 0.054(3) 0.018(2) -0.0080(19) -0.0088(17) -0.006(2)
C12A 0.0126(18) 0.028(2) 0.0141(17) -0.0041(15) -0.0045(14) -0.0014(16)
C13A 0.0096(18) 0.027(2) 0.0213(19) -0.0048(15) 0.0023(14) -0.0045(15)
C14A 0.0173(19) 0.0174(17) 0.0166(17) 0.0001(14) -0.0034(14) -0.0078(15)
C15A 0.0181(19) 0.0143(17) 0.0136(17) -0.0002(13) -0.0013(14) -0.0019(14)
C16A 0.0161(18) 0.0159(17) 0.0115(16) 0.0016(13) -0.0017(13) 0.0011(14)
C17A 0.0162(18) 0.0164(17) 0.0117(16) 0.0026(13) -0.0020(14) -0.0008(14)
C18A 0.019(2) 0.0205(18) 0.0198(19) -0.0015(15) -0.0032(15) 0.0057(16)
C19A 0.028(2) 0.0137(17) 0.024(2) -0.0039(15) -0.0083(17) 0.0015(16)
C20A 0.027(2) 0.0116(17) 0.023(2) -0.0004(14) -0.0066(16) -0.0039(16)
C21A 0.0117(18) 0.0220(19) 0.0193(18) 0.0018(15) 0.0009(14) 0.0011(15)
C22A 0.0143(19) 0.028(2) 0.028(2) 0.0020(17) -0.0005(16) -0.0021(16)
C23A 0.0138(19) 0.0212(19) 0.0214(19) -0.0058(15) 0.0057(15) -0.0070(15)
C24A 0.0119(18) 0.028(2) 0.0216(19) -0.0108(16) 0.0006(15) 0.0004(16)
C25A 0.0130(18) 0.0161(17) 0.025(2) -0.0039(15) -0.0010(15) 0.0005(15)
C26A 0.0147(18) 0.0136(17) 0.0210(19) -0.0026(14) -0.0021(14) -0.0014(14)
C27A 0.0119(17) 0.0151(17) 0.0175(18) 0.0009(13) -0.0023(14) -0.0019(14)
C28A 0.0135(18) 0.0161(17) 0.0178(18) 0.0015(14) 0.0025(14) -0.0012(14)
C29A 0.0179(19) 0.0215(19) 0.0156(18) 0.0032(14) -0.0023(15) -0.0037(15)
C30A 0.020(2) 0.0204(18) 0.0220(19) 0.0052(15) -0.0049(15) -0.0015(16)
C31A 0.0168(19) 0.0153(17) 0.030(2) 0.0020(15) -0.0016(16) 0.0030(15)
C32A 0.019(2) 0.026(2) 0.0155(18) -0.0014(15) 0.0010(15) -0.0015(16)
C33A 0.025(2) 0.033(2) 0.028(2) -0.0082(18) -0.0012(18) 0.0041(19)
Ni1B 0.0117(2) 0.0133(2) 0.0148(2) -0.00088(17) 0.00103(17) -0.00033(18)
Ni2B 0.0128(2) 0.0149(2) 0.0190(2) -0.00367(18) 0.00109(18) -0.00023(18)
Ni3B 0.0125(2) 0.0142(2) 0.0128(2) 0.00028(17) -0.00016(17) 0.00107(18)
S1B 0.0154(5) 0.0166(4) 0.0149(4) 0.0024(3) 0.0007(3) 0.0022(4)
S2B 0.0176(5) 0.0139(4) 0.0210(5) -0.0022(3) 0.0044(4) -0.0027(4)
S3B 0.0158(5) 0.0140(4) 0.0187(4) -0.0010(3) 0.0013(3) 0.0006(3)
N1B 0.0118(15) 0.0186(15) 0.0135(14) 0.0000(12) -0.0009(11) -0.0012(12)
N2B 0.0132(16) 0.0194(16) 0.0298(18) -0.0073(14) 0.0009(13) -0.0015(13)
N3B 0.0156(16) 0.0150(14) 0.0167(15) -0.0002(12) -0.0027(12) 0.0008(12)
O1B 0.0144(13) 0.0153(12) 0.0242(14) -0.0064(10) 0.0039(11) 0.0005(10)
O2B 0.0123(13) 0.0198(13) 0.0244(14) -0.0070(11) 0.0020(11) -0.0002(11)
O3B 0.0163(14) 0.0255(14) 0.0216(14) -0.0034(11) -0.0022(11) 0.0025(11)
O4B 0.0208(15) 0.0318(15) 0.0172(13) -0.0044(11) -0.0011(11) 0.0018(12)
O5B 0.0131(13) 0.0208(13) 0.0138(12) -0.0001(10) 0.0006(10) 0.0003(10)
O6B 0.0153(14) 0.0247(14) 0.0148(13) -0.0002(10) -0.0029(10) -0.0033(11)
C1B 0.0152(19) 0.029(2) 0.0125(17) -0.0033(15) -0.0019(14) 0.0031(16)
C2B 0.0109(18) 0.0197(18) 0.0215(19) -0.0042(14) 0.0001(14) -0.0029(14)
C3B 0.0132(18) 0.0175(17) 0.0165(17) 0.0028(14) -0.0016(14) -0.0059(14)
C4B 0.0187(19) 0.0142(16) 0.0120(16) 0.0012(13) -0.0006(14) -0.0016(14)
C5B 0.0157(18) 0.0159(17) 0.0111(16) -0.0005(13) -0.0010(13) -0.0001(14)
C6B 0.0155(18) 0.0197(18) 0.0105(16) 0.0001(13) -0.0016(13) -0.0024(15)
C7B 0.0170(19) 0.0183(18) 0.0164(17) -0.0006(14) -0.0014(14) 0.0022(15)
C8B 0.024(2) 0.0149(17) 0.0197(19) 0.0021(14) 0.0007(16) 0.0047(15)
C9B 0.020(2) 0.0167(18) 0.0191(18) 0.0010(14) -0.0017(15) -0.0009(15)
C10B 0.0118(18) 0.0243(19) 0.0185(18) 0.0010(15) 0.0023(14) 0.0011(15)
C11B 0.016(2) 0.035(2) 0.028(2) -0.0107(18) 0.0001(16) -0.0036(17)
C12B 0.0138(19) 0.024(2) 0.032(2) -0.0122(17) 0.0072(16) -0.0083(16)
C13B 0.0137(19) 0.031(2) 0.033(2) -0.0170(18) 0.0009(17) 0.0054(17)
C14B 0.0123(19) 0.0137(17) 0.039(2) -0.0051(16) -0.0008(16) -0.0013(15)
C15B 0.017(2) 0.0190(19) 0.030(2) -0.0030(16) -0.0059(16) -0.0034(16)
C16B 0.0154(19) 0.0158(17) 0.0233(19) -0.0008(14) -0.0023(15) -0.0059(15)
C17B 0.018(2) 0.0184(18) 0.024(2) -0.0003(15) -0.0026(15) -0.0038(16)
C18B 0.023(2) 0.0182(18) 0.028(2) 0.0020(16) -0.0060(17) -0.0071(16)
C19B 0.026(2) 0.0205(19) 0.035(2) 0.0076(17) -0.0139(18) -0.0075(17)
C20B 0.021(2) 0.0163(18) 0.039(2) 0.0014(17) -0.0084(18) -0.0018(16)
C21B 0.024(2) 0.028(2) 0.0179(19) -0.0031(16) 0.0011(16) -0.0093(17)
C22B 0.030(2) 0.037(2) 0.020(2) -0.0057(17) 0.0049(17) -0.0031(19)
C23B 0.0171(19) 0.0199(18) 0.0214(19) -0.0065(15) 0.0013(15) 0.0005(15)
C24B 0.0163(19) 0.0233(19) 0.0173(18) -0.0052(15) -0.0017(15) -0.0005(15)
C25B 0.0157(19) 0.0217(18) 0.0130(17) 0.0006(14) -0.0005(14) 0.0046(15)
C26B 0.0145(19) 0.0190(18) 0.0149(17) 0.0033(14) -0.0005(14) 0.0027(15)
C27B 0.0115(18) 0.0140(16) 0.0188(18) 0.0012(13) -0.0006(14) 0.0053(14)
C28B 0.0174(19) 0.0138(16) 0.0163(17) 0.0023(13) 0.0006(14) 0.0027(14)
C29B 0.0137(18) 0.0157(17) 0.0229(19) 0.0015(14) -0.0035(14) -0.0008(14)
C30B 0.0161(19) 0.0217(19) 0.0223(19) 0.0085(15) 0.0017(15) -0.0028(15)
C31B 0.0173(19) 0.026(2) 0.0159(18) 0.0041(15) -0.0001(15) 0.0004(16)
C32B 0.0157(19) 0.0234(19) 0.0220(19) 0.0010(15) -0.0038(15) -0.0034(16)
C33B 0.028(2) 0.035(2) 0.0175(19) -0.0031(17) -0.0048(17) -0.0015(19)
C100 0.024(4) 0.020(4) 0.033(4) -0.002(3) 0.007(3) 0.005(3)
Cl1 0.0346(7) 0.0748(10) 0.0661(10) 0.0266(8) 0.0021(7) -0.0113(7)
Cl2 0.0354(7) 0.0701(10) 0.0682(10) 0.0237(8) 0.0035(7) -0.0020(7)
C10' 0.035(6) 0.037(6) 0.044(7) 0.007(5) 0.007(5) 0.004(5)

loop_
_atom_type_symbol
_atom_type_description
_atom_type_scat_dispersion_real
_atom_type_scat_dispersion_imag
_atom_type_scat_source
C C 0.0033 0.0016 'International Tables Vol C Tables 4.2.6.8 and 6.1.1.4'
H H 0.0000 0.0000 'International Tables Vol C Tables 4.2.6.8 and 6.1.1.4'
N N 0.0061 0.0033 'International Tables Vol C Tables 4.2.6.8 and 6.1.1.4'
O O 0.0106 0.0060 'International Tables Vol C Tables 4.2.6.8 and 6.1.1.4'
S S 0.1246 0.1234 'International Tables Vol C Tables 4.2.6.8 and 6.1.1.4'
Ni Ni 0.3393 1.1124 'International Tables Vol C Tables 4.2.6.8 and 6.1.1.4'
Cl Cl 0.1484 0.1585 'International Tables Vol C Tables 4.2.6.8 and 6.1.1.4'

loop_
_geom_angle_atom_site_label_1
_geom_angle_atom_site_label_2
_geom_angle_atom_site_label_3
_geom_angle
O1A Ni1A N1A 93.54(12)
O1A Ni1A S1A 170.63(8)
N1A Ni1A S1A 89.73(10)
O1A Ni1A S2A 88.69(8)
N1A Ni1A S2A 177.07(10)
S1A Ni1A S2A 88.37(4)
O3A Ni2A N2A 93.81(12)
O3A Ni2A S2A 168.20(8)
N2A Ni2A S2A 89.43(10)
O3A Ni2A S3A 89.82(8)
N2A Ni2A S3A 174.92(9)
S2A Ni2A S3A 87.72(4)
O5A Ni3A N3A 93.81(12)
O5A Ni3A S3A 174.14(8)
N3A Ni3A S3A 89.23(10)
O5A Ni3A S1A 90.15(8)
N3A Ni3A S1A 175.94(10)
S3A Ni3A S1A 86.90(4)
C1A S1A Ni1A 97.01(12)
C1A S1A Ni3A 107.63(13)
Ni1A S1A Ni3A 108.96(4)
C12A S2A Ni2A 96.09(12)
C12A S2A Ni1A 106.67(12)
Ni2A S2A Ni1A 109.04(4)
C23A S3A Ni3A 96.52(13)
C23A S3A Ni2A 108.86(12)
Ni3A S3A Ni2A 104.79(4)
C3A N1A C2A 116.6(3)
C3A N1A Ni1A 125.9(3)
C2A N1A Ni1A 117.2(2)
C14A N2A C13A 116.9(3)
C14A N2A Ni2A 125.6(3)
C13A N2A Ni2A 117.5(2)
C25A N3A C24A 115.2(3)
C25A N3A Ni3A 125.4(3)
C24A N3A Ni3A 119.1(2)
C5A O1A Ni1A 129.5(2)
C6A O2A C10A 117.1(3)
C16A O3A Ni2A 128.6(2)
C17A O4A C21A 117.7(3)
C27A O5A Ni3A 128.5(2)
C28A O6A C32A 117.0(3)
C2A C1A S1A 109.2(2)
C2A C1A H1AA 109.8
S1A C1A H1AA 109.8
C2A C1A H1AB 109.8
S1A C1A H1AB 109.8
H1AA C1A H1AB 108.3
N1A C2A C1A 109.9(3)
N1A C2A H2AA 109.7
C1A C2A H2AA 109.7
N1A C2A H2AB 109.7
C1A C2A H2AB 109.7
H2AA C2A H2AB 108.2
N1A C3A C4A 126.4(3)
N1A C3A H3AA 116.8
C4A C3A H3AA 116.8
C5A C4A C9A 119.6(3)
C5A C4A C3A 120.8(3)
C9A C4A C3A 119.4(3)
O1A C5A C4A 123.5(3)
O1A C5A C6A 118.3(3)
C4A C5A C6A 118.2(3)
O2A C6A C7A 125.1(3)
O2A C6A C5A 113.9(3)
C7A C6A C5A 120.9(3)
C6A C7A C8A 120.1(3)
C6A C7A H7AA 120.0
C8A C7A H7AA 120.0
C9A C8A C7A 119.9(4)
C9A C8A H8AA 120.0
C7A C8A H8AA 120.0
C8A C9A C4A 121.1(4)
C8A C9A H9AA 119.5
C4A C9A H9AA 119.5
O2A C10A C11A 106.9(3)
O2A C10A H10A 110.3
C11A C10A H10A 110.3
O2A C10A H10B 110.3
C11A C10A H10B 110.3
H10A C10A H10B 108.6
C10A C11A H11A 109.5
C10A C11A H11B 109.5
H11A C11A H11B 109.5
C10A C11A H11C 109.5
H11A C11A H11C 109.5
H11B C11A H11C 109.5
C13A C12A S2A 108.5(3)
C13A C12A H12A 110.0
S2A C12A H12A 110.0
C13A C12A H12B 110.0
S2A C12A H12B 110.0
H12A C12A H12B 108.4
N2A C13A C12A 108.2(3)
N2A C13A H13A 110.1
C12A C13A H13A 110.1
N2A C13A H13B 110.1
C12A C13A H13B 110.1
H13A C13A H13B 108.4
N2A C14A C15A 126.3(3)
N2A C14A H14A 116.8
C15A C14A H14A 116.8
C16A C15A C20A 120.3(3)
C16A C15A C14A 121.0(3)
C20A C15A C14A 118.6(3)
O3A C16A C15A 124.4(3)
O3A C16A C17A 117.4(3)
C15A C16A C17A 118.1(3)
O4A C17A C18A 125.5(3)
O4A C17A C16A 114.1(3)
C18A C17A C16A 120.4(3)
C17A C18A C19A 120.7(4)
C17A C18A H18A 119.6
C19A C18A H18A 119.6
C20A C19A C18A 120.2(3)
C20A C19A H19A 119.9
C18A C19A H19A 119.9
C19A C20A C15A 120.3(4)
C19A C20A H20A 119.9
C15A C20A H20A 119.9
O4A C21A C22A 106.9(3)
O4A C21A H21A 110.3
C22A C21A H21A 110.3
O4A C21A H21B 110.3
C22A C21A H21B 110.3
H21A C21A H21B 108.6
C21A C22A H22A 109.5
C21A C22A H22B 109.5
H22A C22A H22B 109.5
C21A C22A H22C 109.5
H22A C22A H22C 109.5
H22B C22A H22C 109.5
C24A C23A S3A 109.7(2)
C24A C23A H23A 109.7
S3A C23A H23A 109.7
C24A C23A H23B 109.7
S3A C23A H23B 109.7
H23A C23A H23B 108.2
N3A C24A C23A 109.5(3)
N3A C24A H24A 109.8
C23A C24A H24A 109.8
N3A C24A H24B 109.8
C23A C24A H24B 109.8
H24A C24A H24B 108.2
N3A C25A C26A 126.4(3)
N3A C25A H25A 116.8
C26A C25A H25A 116.8
C27A C26A C31A 121.0(3)
C27A C26A C25A 120.8(3)
C31A C26A C25A 118.1(3)
O5A C27A C26A 124.4(3)
O5A C27A C28A 118.8(3)
C26A C27A C28A 116.8(3)
C29A C28A O6A 124.8(3)
C29A C28A C27A 120.8(3)
O6A C28A C27A 114.4(3)
C28A C29A C30A 121.3(3)
C28A C29A H29A 119.4
C30A C29A H29A 119.4
C31A C30A C29A 119.5(4)
C31A C30A H30A 120.2
C29A C30A H30A 120.2
C30A C31A C26A 120.5(4)
C30A C31A H31A 119.8
C26A C31A H31A 119.8
O6A C32A C33A 107.3(3)
O6A C32A H32A 110.3
C33A C32A H32A 110.3
O6A C32A H32B 110.3
C33A C32A H32B 110.3
H32A C32A H32B 108.5
C32A C33A H33A 109.5
C32A C33A H33B 109.5
H33A C33A H33B 109.5
C32A C33A H33C 109.5
H33A C33A H33C 109.5
H33B C33A H33C 109.5
O1B Ni1B N1B 93.80(12)
O1B Ni1B S1B 166.34(9)
N1B Ni1B S1B 89.66(10)
O1B Ni1B S2B 89.23(8)
N1B Ni1B S2B 173.54(9)
S1B Ni1B S2B 88.72(4)
O3B Ni2B N2B 93.25(13)
O3B Ni2B S2B 173.47(9)
N2B Ni2B S2B 89.64(11)
O3B Ni2B S3B 90.68(9)
N2B Ni2B S3B 175.61(10)
S2B Ni2B S3B 86.65(4)
O5B Ni3B N3B 93.62(12)
O5B Ni3B S3B 169.67(9)
N3B Ni3B S3B 89.57(10)
O5B Ni3B S1B 89.15(8)
N3B Ni3B S1B 175.62(10)
S3B Ni3B S1B 88.29(4)
C1B S1B Ni1B 95.21(12)
C1B S1B Ni3B 106.83(12)
Ni1B S1B Ni3B 109.63(4)
C12B S2B Ni2B 96.67(14)
C12B S2B Ni1B 107.57(13)
Ni2B S2B Ni1B 105.22(4)
C23B S3B Ni3B 96.76(13)
C23B S3B Ni2B 107.23(13)
Ni3B S3B Ni2B 109.73(4)
C3B N1B C2B 117.0(3)
C3B N1B Ni1B 125.7(3)
C2B N1B Ni1B 117.4(2)
C14B N2B C13B 116.0(3)
C14B N2B Ni2B 125.4(3)
C13B N2B Ni2B 118.3(3)
C25B N3B C24B 116.3(3)
C25B N3B Ni3B 125.8(3)
C24B N3B Ni3B 117.7(2)
C5B O1B Ni1B 128.7(2)
C6B O2B C10B 118.3(3)
C16B O3B Ni2B 129.1(2)
C17B O4B C21B 118.5(3)
C27B O5B Ni3B 129.0(2)
C28B O6B C32B 117.2(3)
C2B C1B S1B 108.9(3)
C2B C1B H1BA 109.9
S1B C1B H1BA 109.9
C2B C1B H1BB 109.9
S1B C1B H1BB 109.9
H1BA C1B H1BB 108.3
N1B C2B C1B 107.5(3)
N1B C2B H2BA 110.2
C1B C2B H2BA 110.2
N1B C2B H2BB 110.2
C1B C2B H2BB 110.2
H2BA C2B H2BB 108.5
N1B C3B C4B 125.9(3)
N1B C3B H3BA 117.0
C4B C3B H3BA 117.0
C5B C4B C9B 120.4(3)
C5B C4B C3B 121.2(3)
C9B C4B C3B 118.4(3)
O1B C5B C4B 124.2(3)
O1B C5B C6B 117.6(3)
C4B C5B C6B 118.2(3)
O2B C6B C7B 125.6(3)
O2B C6B C5B 114.1(3)
C7B C6B C5B 120.2(3)
C6B C7B C8B 120.7(3)
C6B C7B H7BA 119.6
C8B C7B H7BA 119.6
C9B C8B C7B 120.2(3)
C9B C8B H8BA 119.9
C7B C8B H8BA 119.9
C8B C9B C4B 120.3(4)
C8B C9B H9BA 119.8
C4B C9B H9BA 119.8
O2B C10B C11B 106.9(3)
O2B C10B H10C 110.3
C11B C10B H10C 110.3
O2B C10B H10D 110.3
C11B C10B H10D 110.3
H10C C10B H10D 108.6
C10B C11B H11D 109.5
C10B C11B H11E 109.5
H11D C11B H11E 109.5
C10B C11B H11F 109.5
H11D C11B H11F 109.5
H11E C11B H11F 109.5
C13B C12B S2B 109.6(3)
C13B C12B H12C 109.7
S2B C12B H12C 109.7
C13B C12B H12D 109.7
S2B C12B H12D 109.7
H12C C12B H12D 108.2
N2B C13B C12B 110.3(3)
N2B C13B H13C 109.6
C12B C13B H13C 109.6
N2B C13B H13D 109.6
C12B C13B H13D 109.6
H13C C13B H13D 108.1
N2B C14B C15B 127.0(4)
N2B C14B H14B 116.5
C15B C14B H14B 116.5
C16B C15B C20B 120.6(4)
C16B C15B C14B 120.3(4)
C20B C15B C14B 119.1(4)
O3B C16B C15B 124.2(4)
O3B C16B C17B 118.3(3)
C15B C16B C17B 117.5(4)
O4B C17B C18B 124.8(4)
O4B C17B C16B 114.3(3)
C18B C17B C16B 120.9(4)
C17B C18B C19B 120.4(4)
C17B C18B H18B 119.8
C19B C18B H18B 119.8
C20B C19B C18B 120.0(4)
C20B C19B H19B 120.0
C18B C19B H19B 120.0
C19B C20B C15B 120.6(4)
C19B C20B H20B 119.7
C15B C20B H20B 119.7
O4B C21B C22B 106.4(3)
O4B C21B H21C 110.4
C22B C21B H21C 110.4
O4B C21B H21D 110.4
C22B C21B H21D 110.4
H21C C21B H21D 108.6
C21B C22B H22D 109.5
C21B C22B H22E 109.5
H22D C22B H22E 109.5
C21B C22B H22F 109.5
H22D C22B H22F 109.5
H22E C22B H22F 109.5
C24B C23B S3B 109.0(3)
C24B C23B H23C 109.9
S3B C23B H23C 109.9
C24B C23B H23D 109.9
S3B C23B H23D 109.9
H23C C23B H23D 108.3
N3B C24B C23B 109.2(3)
N3B C24B H24C 109.8
C23B C24B H24C 109.8
N3B C24B H24D 109.8
C23B C24B H24D 109.8
H24C C24B H24D 108.3
N3B C25B C26B 126.6(3)
N3B C25B H25B 116.7
C26B C25B H25B 116.7
C27B C26B C31B 120.6(3)
C27B C26B C25B 120.3(3)
C31B C26B C25B 119.0(3)
O5B C27B C26B 124.3(3)
O5B C27B C28B 118.8(3)
C26B C27B C28B 116.9(3)
O6B C28B C29B 124.8(3)
O6B C28B C27B 113.9(3)
C29B C28B C27B 121.4(3)
C28B C29B C30B 120.6(3)
C28B C29B H29B 119.7
C30B C29B H29B 119.7
C31B C30B C29B 119.8(3)
C31B C30B H30B 120.1
C29B C30B H30B 120.1
C30B C31B C26B 120.7(4)
C30B C31B H31B 119.6
C26B C31B H31B 119.6
O6B C32B C33B 106.3(3)
O6B C32B H32C 110.5
C33B C32B H32C 110.5
O6B C32B H32D 110.5
C33B C32B H32D 110.5
H32C C32B H32D 108.7
C32B C33B H33D 109.5
C32B C33B H33E 109.5
H33D C33B H33E 109.5
C32B C33B H33F 109.5
H33D C33B H33F 109.5
H33E C33B H33F 109.5
Cl2 C100 Cl1 120.6(4)
Cl2 C100 H10E 107.2
Cl1 C100 H10E 107.2
Cl2 C100 H10F 107.2
Cl1 C100 H10F 107.2
H10E C100 H10F 106.8
C10' Cl1 C100 57.1(5)
C100 Cl2 C10' 57.1(5)
Cl1 C10' Cl2 125.2(7)
Cl1 C10' H10G 106.0
Cl2 C10' H10G 106.0
Cl1 C10' H10H 106.0
Cl2 C10' H10H 106.0
H10G C10' H10H 106.3

loop_
_geom_bond_atom_site_label_1
_geom_bond_atom_site_label_2
_geom_bond_distance
Ni1A O1A 1.843(2)
Ni1A N1A 1.881(3)
Ni1A S1A 2.1896(10)
Ni1A S2A 2.2265(10)
Ni2A O3A 1.850(2)
Ni2A N2A 1.890(3)
Ni2A S2A 2.1928(10)
Ni2A S3A 2.2152(10)
Ni3A O5A 1.859(2)
Ni3A N3A 1.885(3)
Ni3A S3A 2.1924(10)
Ni3A S1A 2.2255(10)
S1A C1A 1.818(4)
S2A C12A 1.824(4)
S3A C23A 1.830(4)
N1A C3A 1.292(5)
N1A C2A 1.477(5)
N2A C14A 1.297(5)
N2A C13A 1.483(5)
N3A C25A 1.295(5)
N3A C24A 1.486(4)
O1A C5A 1.306(4)
O2A C6A 1.368(4)
O2A C10A 1.432(4)
O3A C16A 1.306(4)
O4A C17A 1.365(4)
O4A C21A 1.433(4)
O5A C27A 1.298(4)
O6A C28A 1.376(4)
O6A C32A 1.430(4)
C1A C2A 1.500(5)
C1A H1AA 0.9900
C1A H1AB 0.9900
C2A H2AA 0.9900
C2A H2AB 0.9900
C3A C4A 1.428(5)
C3A H3AA 0.9500
C4A C5A 1.408(5)
C4A C9A 1.418(5)
C5A C6A 1.421(5)
C6A C7A 1.384(5)
C7A C8A 1.407(6)
C7A H7AA 0.9500
C8A C9A 1.366(6)
C8A H8AA 0.9500
C9A H9AA 0.9500
C10A C11A 1.495(6)
C10A H10A 0.9900
C10A H10B 0.9900
C11A H11A 0.9800
C11A H11B 0.9800
C11A H11C 0.9800
C12A C13A 1.509(5)
C12A H12A 0.9900
C12A H12B 0.9900
C13A H13A 0.9900
C13A H13B 0.9900
C14A C15A 1.428(5)
C14A H14A 0.9500
C15A C16A 1.404(5)
C15A C20A 1.422(5)
C16A C17A 1.433(5)
C17A C18A 1.374(5)
C18A C19A 1.408(5)
C18A H18A 0.9500
C19A C20A 1.363(6)
C19A H19A 0.9500
C20A H20A 0.9500
C21A C22A 1.501(5)
C21A H21A 0.9900
C21A H21B 0.9900
C22A H22A 0.9800
C22A H22B 0.9800
C22A H22C 0.9800
C23A C24A 1.501(6)
C23A H23A 0.9900
C23A H23B 0.9900
C24A H24A 0.9900
C24A H24B 0.9900
C25A C26A 1.430(5)
C25A H25A 0.9500
C26A C27A 1.408(5)
C26A C31A 1.416(5)
C27A C28A 1.435(5)
C28A C29A 1.372(5)
C29A C30A 1.402(5)
C29A H29A 0.9500
C30A C31A 1.365(5)
C30A H30A 0.9500
C31A H31A 0.9500
C32A C33A 1.499(6)
C32A H32A 0.9900
C32A H32B 0.9900
C33A H33A 0.9800
C33A H33B 0.9800
C33A H33C 0.9800
Ni1B O1B 1.847(2)
Ni1B N1B 1.884(3)
Ni1B S1B 2.1947(10)
Ni1B S2B 2.2122(10)
Ni2B O3B 1.860(3)
Ni2B N2B 1.887(3)
Ni2B S2B 2.1903(10)
Ni2B S3B 2.2289(10)
Ni3B O5B 1.848(3)
Ni3B N3B 1.877(3)
Ni3B S3B 2.1953(10)
Ni3B S1B 2.2263(10)
S1B C1B 1.817(4)
S2B C12B 1.827(4)
S3B C23B 1.820(4)
N1B C3B 1.300(5)
N1B C2B 1.484(5)
N2B C14B 1.288(5)
N2B C13B 1.483(5)
N3B C25B 1.302(5)
N3B C24B 1.484(5)
O1B C5B 1.302(4)
O2B C6B 1.363(4)
O2B C10B 1.434(4)
O3B C16B 1.295(5)
O4B C17B 1.362(5)
O4B C21B 1.428(4)
O5B C27B 1.299(4)
O6B C28B 1.370(4)
O6B C32B 1.424(4)
C1B C2B 1.505(5)
C1B H1BA 0.9900
C1B H1BB 0.9900
C2B H2BA 0.9900
C2B H2BB 0.9900
C3B C4B 1.428(5)
C3B H3BA 0.9500
C4B C5B 1.401(5)
C4B C9B 1.421(5)
C5B C6B 1.439(5)
C6B C7B 1.373(5)
C7B C8B 1.413(5)
C7B H7BA 0.9500
C8B C9B 1.365(5)
C8B H8BA 0.9500
C9B H9BA 0.9500
C10B C11B 1.503(5)
C10B H10C 0.9900
C10B H10D 0.9900
C11B H11D 0.9800
C11B H11E 0.9800
C11B H11F 0.9800
C12B C13B 1.502(6)
C12B H12C 0.9900
C12B H12D 0.9900
C13B H13C 0.9900
C13B H13D 0.9900
C14B C15B 1.430(6)
C14B H14B 0.9500
C15B C16B 1.407(5)
C15B C20B 1.416(6)
C16B C17B 1.435(5)
C17B C18B 1.378(6)
C18B C19B 1.410(6)
C18B H18B 0.9500
C19B C20B 1.366(6)
C19B H19B 0.9500
C20B H20B 0.9500
C21B C22B 1.501(6)
C21B H21C 0.9900
C21B H21D 0.9900
C22B H22D 0.9800
C22B H22E 0.9800
C22B H22F 0.9800
C23B C24B 1.506(5)
C23B H23C 0.9900
C23B H23D 0.9900
C24B H24C 0.9900
C24B H24D 0.9900
C25B C26B 1.420(5)
C25B H25B 0.9500
C26B C27B 1.415(5)
C26B C31B 1.418(5)
C27B C28B 1.424(5)
C28B C29B 1.382(5)
C29B C30B 1.402(5)
C29B H29B 0.9500
C30B C31B 1.363(5)
C30B H30B 0.9500
C31B H31B 0.9500
C32B C33B 1.502(5)
C32B H32C 0.9900
C32B H32D 0.9900
C33B H33D 0.9800
C33B H33E 0.9800
C33B H33F 0.9800
C100 Cl2 1.644(7)
C100 Cl1 1.725(8)
C100 H10E 0.9900
C100 H10F 0.9900
Cl1 C10' 1.606(10)
Cl2 C10' 1.689(11)
C10' H10G 0.9900
C10' H10H 0.9900
